data_4031353
loop_
_publ_author_name
'A.M. Astakhov'
'A.D. Vasiliev'
'M.S. Molokeev'
'V.A. Revenko'
'R.S. Stepanov'

_publ_section_title
;
 Nitroimines: II. Structure of Nitroamino-1,2,4-triazoles
;
_journal_issue 6
_journal_name_full 'Russian Journal of Organic Chemistry'
_journal_page_first 910
_journal_page_last 915
_journal_paper_doi 10.1007/s11178-005-0265-0
_journal_volume 41
_journal_year 2005
_chemical_formula_sum 'C3 H7 N5 O3'
_chemical_formula_weight 161.14
_space_group_crystal_system monoclinic
_space_group_IT_number 14
_space_group_name_Hall '-P 2ybc'
_space_group_name_H-M_alt 'P 1 21/c 1'
_symmetry_space_group_name_Hall '-P 2ybc'
_symmetry_space_group_name_H-M 'P 1 21/c 1'
_atom_sites_solution_hydrogens mixed
_audit_creation_method SHELXL-2014/7
_cell_angle_alpha 90
_cell_angle_beta 99.428(4)
_cell_angle_gamma 90
_cell_formula_units_Z 4
_cell_length_a 5.1186(2)
_cell_length_b 13.5688(9)
_cell_length_c 10.0630(6)
_cell_measurement_temperature 293(2)
_cell_volume 689.47(7)
_computing_structure_refinement 'SHELXL-2014/7 (Sheldrick, 2014)'
_diffrn_ambient_temperature 293(2)
_diffrn_measured_fraction_theta_full 0.991
_diffrn_measured_fraction_theta_max 0.994
_diffrn_radiation_wavelength 1.54056
_diffrn_reflns_av_R_equivalents 0.0140
_diffrn_reflns_av_unetI/netI 0.0178
_diffrn_reflns_laue_measured_fraction_full 0.991
_diffrn_reflns_laue_measured_fraction_max 0.994
_diffrn_reflns_limit_h_max 0
_diffrn_reflns_limit_h_min -6
_diffrn_reflns_limit_k_max 16
_diffrn_reflns_limit_k_min 0
_diffrn_reflns_limit_l_max 12
_diffrn_reflns_limit_l_min -12
_diffrn_reflns_number 1456
_diffrn_reflns_point_group_measured_fraction_full 0.991
_diffrn_reflns_point_group_measured_fraction_max 0.994
_diffrn_reflns_theta_full 25.000
_diffrn_reflns_theta_max 69.944
_diffrn_reflns_theta_min 5.517
_exptl_absorpt_coefficient_mu 1.190
_exptl_crystal_density_diffrn 1.552
_exptl_crystal_F_000 336
_refine_diff_density_max 0.288
_refine_diff_density_min -0.169
_refine_diff_density_rms 0.050
_refine_ls_extinction_coef 0.0187(17)
_refine_ls_extinction_expression Fc^*^=kFc[1+0.001xFc^2^\l^3^/sin(2\q)]^-1/4^
_refine_ls_extinction_method 'SHELXL-2014/7 (Sheldrick 2014'
_refine_ls_goodness_of_fit_ref 1.133
_refine_ls_hydrogen_treatment refU
_refine_ls_matrix_type full
_refine_ls_number_parameters 118
_refine_ls_number_reflns 1302
_refine_ls_number_restraints 0
_refine_ls_restrained_S_all 1.133
_refine_ls_R_factor_all 0.0455
_refine_ls_R_factor_gt 0.0366
_refine_ls_shift/su_max 0.046
_refine_ls_shift/su_mean 0.008
_refine_ls_structure_factor_coef Fsqd
_refine_ls_weighting_details 'w=1/[\s^2^(Fo^2^)+(0.0521P)^2^+0.2115P] where P=(Fo^2^+2Fc^2^)/3'
_refine_ls_weighting_scheme calc
_refine_ls_wR_factor_gt 0.1015
_refine_ls_wR_factor_ref 0.1057
_reflns_Friedel_coverage 0.000
_reflns_friedel_fraction_full .
_reflns_friedel_fraction_max .
_reflns_number_gt 1112
_reflns_number_total 1302
_reflns_threshold_expression 'I > 2\s(I)'
_cod_data_source_file C3H7N5O3.cif
_cod_data_source_block a
_cod_database_code 4031353
_shelx_shelxl_version_number 2014/7
_shelx_space_group_comment
;
The symmetry employed for this shelxl refinement is uniquely defined
by the following loop, which should always be used as a source of
symmetry information in preference to the above space-group names.
They are only intended as comments.
;

loop_
_space_group_symop_operation_xyz
'x, y, z'
'-x, y+1/2, -z+1/2'
'-x, -y, -z'
'x, -y-1/2, z-1/2'

loop_
_atom_site_label
_atom_site_type_symbol
_atom_site_fract_x
_atom_site_fract_y
_atom_site_fract_z
_atom_site_U_iso_or_equiv
_atom_site_adp_type
_atom_site_occupancy
_atom_site_site_symmetry_order
_atom_site_calc_flag
_atom_site_refinement_flags_posn
_atom_site_refinement_flags_adp
_atom_site_refinement_flags_occupancy
_atom_site_disorder_assembly
_atom_site_disorder_group
N2 N 0.2559(3) 0.57777(10) 0.46235(13) 0.0339(3) Uani 1 1 d . . . . .
O1 O 0.4749(3) 0.68886(9) 0.59074(12) 0.0453(4) Uani 1 1 d . . . . .
N3 N 0.0433(3) 0.45406(10) 0.32551(14) 0.0334(3) Uani 1 1 d . . . . .
H1 H 0.475(5) 0.5652(19) 0.212(2) 0.068(7) Uiso 1 1 d . . . . .
N1 N 0.4492(3) 0.64449(10) 0.48107(13) 0.0344(4) Uani 1 1 d . . . . .
N4 N 0.3432(3) 0.52622(10) 0.23704(13) 0.0350(4) Uani 1 1 d . . . . .
H2 H -0.056(5) 0.4370(18) 0.388(2) 0.056(6) Uiso 1 1 d . . . . .
O2 O 0.5940(3) 0.66065(10) 0.39662(13) 0.0488(4) Uani 1 1 d . . . . .
C1 C 0.2266(3) 0.52610(11) 0.34549(15) 0.0307(4) Uani 1 1 d . . . . .
C2 C 0.0559(3) 0.41187(13) 0.20461(17) 0.0370(4) Uani 1 1 d . . . . .
N5 N 0.2365(3) 0.45457(11) 0.14713(14) 0.0394(4) Uani 1 1 d . . . . .
C3 C -0.1103(4) 0.32749(17) 0.1486(2) 0.0545(6) Uani 1 1 d . . . . .
H3 H -0.2279 0.3095 0.2098 0.178(11) Uiso 1 1 calc R U . . .
H4 H -0.2120 0.3458 0.0634 0.178(11) Uiso 1 1 calc R U . . .
H5 H 0.0012 0.2725 0.1363 0.178(11) Uiso 1 1 calc R U . . .
O O 0.2783(3) 0.37854(11) 0.87797(14) 0.0452(4) Uani 1 1 d . . . . .
HO1 H 0.322(5) 0.315(2) 0.891(2) 0.060(7) Uiso 1 1 d . . . . .
HO2 H 0.279(5) 0.404(2) 0.954(3) 0.073(8) Uiso 1 1 d . . . . .

loop_
_atom_site_aniso_label
_atom_site_aniso_U_11
_atom_site_aniso_U_22
_atom_site_aniso_U_33
_atom_site_aniso_U_23
_atom_site_aniso_U_13
_atom_site_aniso_U_12
N2 0.0347(7) 0.0349(7) 0.0335(7) -0.0020(5) 0.0102(5) -0.0036(6)
O1 0.0530(8) 0.0429(7) 0.0397(7) -0.0078(5) 0.0062(6) -0.0055(6)
N3 0.0313(7) 0.0373(7) 0.0331(7) -0.0021(6) 0.0095(6) -0.0024(6)
N1 0.0349(7) 0.0321(7) 0.0362(7) 0.0018(5) 0.0063(6) 0.0011(5)
N4 0.0353(7) 0.0387(7) 0.0329(7) -0.0006(5) 0.0112(6) -0.0019(6)
O2 0.0482(7) 0.0529(8) 0.0493(7) -0.0022(6) 0.0202(6) -0.0144(6)
C1 0.0291(7) 0.0327(8) 0.0311(8) 0.0027(6) 0.0073(6) 0.0033(6)
C2 0.0337(8) 0.0420(9) 0.0357(8) -0.0044(7) 0.0066(6) 0.0013(7)
N5 0.0388(7) 0.0475(8) 0.0332(7) -0.0049(6) 0.0103(6) -0.0015(6)
C3 0.0492(11) 0.0598(12) 0.0559(12) -0.0212(10) 0.0129(9) -0.0145(10)
O 0.0546(8) 0.0445(8) 0.0401(7) 0.0029(6) 0.0181(6) 0.0028(6)

loop_
_atom_type_symbol
_atom_type_description
_atom_type_scat_dispersion_real
_atom_type_scat_dispersion_imag
_atom_type_scat_source
C C 0.0181 0.0091 'International Tables Vol C Tables 4.2.6.8 and 6.1.1.4'
O O 0.0492 0.0322 'International Tables Vol C Tables 4.2.6.8 and 6.1.1.4'
N N 0.0311 0.0180 'International Tables Vol C Tables 4.2.6.8 and 6.1.1.4'
H H 0.0000 0.0000 'International Tables Vol C Tables 4.2.6.8 and 6.1.1.4'

loop_
_geom_angle_atom_site_label_1
_geom_angle_atom_site_label_2
_geom_angle_atom_site_label_3
_geom_angle
_geom_angle_site_symmetry_1
_geom_angle_site_symmetry_3
N1 N2 C1 116.64(13) . .
C1 N3 C2 107.83(13) . .
C1 N3 H2 122.7(15) . .
C2 N3 H2 129.3(15) . .
O2 N1 O1 122.40(14) . .
O2 N1 N2 122.61(13) . .
O1 N1 N2 114.99(13) . .
C1 N4 N5 110.83(13) . .
C1 N4 H1 132.0(15) . .
N5 N4 H1 117.2(15) . .
N4 C1 N3 105.92(14) . .
N4 C1 N2 135.37(15) . .
N3 C1 N2 118.69(13) . .
N5 C2 N3 110.60(15) . .
N5 C2 C3 125.40(16) . .
N3 C2 C3 123.99(16) . .
C2 N5 N4 104.81(13) . .
C2 C3 H3 109.5 . .
C2 C3 H4 109.5 . .
H3 C3 H4 109.5 . .
C2 C3 H5 109.5 . .
H3 C3 H5 109.5 . .
H4 C3 H5 109.5 . .
HO1 O HO2 107(2) . .

loop_
_geom_bond_atom_site_label_1
_geom_bond_atom_site_label_2
_geom_bond_distance
_geom_bond_site_symmetry_2
N2 N1 1.3314(19) .
N2 C1 1.356(2) .
O1 N1 1.2450(18) .
N3 C1 1.347(2) .
N3 C2 1.356(2) .
N3 H2 0.90(2) .
N1 O2 1.2353(18) .
N4 C1 1.327(2) .
N4 N5 1.378(2) .
N4 H1 0.92(3) .
C2 N5 1.304(2) .
C2 C3 1.482(3) .
C3 H3 0.9600 .
C3 H4 0.9600 .
C3 H5 0.9600 .
O HO1 0.90(3) .
O HO2 0.84(3) .

_cod_database_fobs_code 4031353
